data_7132510
loop_
_publ_author_name
'Nayak, Mithilesh Kumar'
'Elvers, Benedict J.'
'Mehta, Sakshi'
'Krummenacher, Ivo'
'Mondal, Abhishake'
'Braunschweig, Holger'
'Schulzke, Carola'
'Ravat, Prince'
'Jana, Anukul'

_publ_section_title
;
 Bis-[cyclic(alkyl)(amino)carbene]-derived diradicals.
;
_journal_issue 13
_journal_name_full 'Chemical communications (Cambridge, England)'
_journal_page_first 1739
_journal_page_last 1742
_journal_paper_doi 10.1039/d3cc05779h
_journal_volume 60
_journal_year 2024
_chemical_formula_moiety 'C28 H46 N2 S2'
_chemical_formula_sum 'C28 H46 N2 S2'
_chemical_formula_weight 474.79
_space_group_crystal_system monoclinic
_space_group_IT_number 14
_space_group_name_Hall '-P 2yn'
_space_group_name_H-M_alt 'P 1 21/n 1'
_atom_sites_solution_hydrogens geom
_atom_sites_solution_primary dual
_atom_sites_solution_secondary difmap
_audit_creation_method SHELXL-2018/3
_audit_update_record
;
2022-07-11 deposited with the CCDC.	2023-12-19 downloaded from the CCDC.
;
_cell_angle_alpha 90
_cell_angle_beta 93.516(2)
_cell_angle_gamma 90
_cell_formula_units_Z 2
_cell_length_a 6.1244(5)
_cell_length_b 12.4798(8)
_cell_length_c 17.3975(11)
_cell_measurement_reflns_used 8218
_cell_measurement_temperature 297(2)
_cell_measurement_theta_max 21.14
_cell_measurement_theta_min 2.86
_cell_volume 1327.21(16)
_computing_cell_refinement 'Bruker SAINT'
_computing_data_collection 'Bruker APEX2'
_computing_data_reduction 'Bruker SAINT'
_computing_molecular_graphics 'Bruker SHELXTL'
_computing_publication_material 'Bruker SHELXTL'
_computing_structure_refinement 'SHELXL-2018/3 (Sheldrick, 2018)'
_computing_structure_solution 'SHELXS-97 (Sheldrick 2008)'
_diffrn_ambient_temperature 297(2)
_diffrn_measured_fraction_theta_full 0.997
_diffrn_measured_fraction_theta_max 0.997
_diffrn_measurement_device_type 'Bruker APEX-II CCD'
_diffrn_measurement_method '\f and \w scans'
_diffrn_radiation_type MoK\a
_diffrn_radiation_wavelength 0.71073
_diffrn_reflns_av_R_equivalents 0.0312
_diffrn_reflns_av_unetI/netI 0.0175
_diffrn_reflns_Laue_measured_fraction_full 0.997
_diffrn_reflns_Laue_measured_fraction_max 0.997
_diffrn_reflns_limit_h_max 6
_diffrn_reflns_limit_h_min -6
_diffrn_reflns_limit_k_max 12
_diffrn_reflns_limit_k_min -12
_diffrn_reflns_limit_l_max 17
_diffrn_reflns_limit_l_min -17
_diffrn_reflns_number 16670
_diffrn_reflns_point_group_measured_fraction_full 0.997
_diffrn_reflns_point_group_measured_fraction_max 0.997
_diffrn_reflns_theta_full 21.183
_diffrn_reflns_theta_max 21.183
_diffrn_reflns_theta_min 2.858
_exptl_absorpt_coefficient_mu 0.219
_exptl_absorpt_correction_T_max 0.8617
_exptl_absorpt_correction_T_min 0.8614
_exptl_absorpt_correction_type sphere
_exptl_absorpt_process_details
;
Interpolation using  Int.Tab. Vol. C (1992) p. 523,Tab. 6.3.3.3
for values of muR in the range 0-2.5, and Int.Tab. Vol.II (1959)
p.302; Table 5.3.6 B for muR in the range 2.6-10.0.
The interpolation procedure of C.W.Dwiggins Jr (Acta Cryst.(1975)
A31,146-148) is used with some modification.
;
_exptl_crystal_colour COLORLESS
_exptl_crystal_density_diffrn 1.188
_exptl_crystal_description CUBIC
_exptl_crystal_F_000 520
_exptl_crystal_size_max 0.120
_exptl_crystal_size_mid 0.063
_exptl_crystal_size_min 0.060
_exptl_crystal_size_rad 0.0810
_refine_diff_density_max 0.161
_refine_diff_density_min -0.112
_refine_diff_density_rms 0.029
_refine_ls_extinction_method none
_refine_ls_goodness_of_fit_ref 1.066
_refine_ls_hydrogen_treatment constr
_refine_ls_matrix_type full
_refine_ls_number_parameters 147
_refine_ls_number_reflns 1458
_refine_ls_number_restraints 0
_refine_ls_restrained_S_all 1.066
_refine_ls_R_factor_all 0.0324
_refine_ls_R_factor_gt 0.0296
_refine_ls_shift/su_max 0.000
_refine_ls_shift/su_mean 0.000
_refine_ls_structure_factor_coef Fsqd
_refine_ls_weighting_details 'w=1/[\s^2^(Fo^2^)+(0.0262P)^2^+0.6744P] where P=(Fo^2^+2Fc^2^)/3'
_refine_ls_weighting_scheme calc
_refine_ls_wR_factor_gt 0.0692
_refine_ls_wR_factor_ref 0.0719
_reflns_Friedel_coverage 0.000
_reflns_number_gt 1349
_reflns_number_total 1458
_reflns_threshold_expression 'I > 2\s(I)'
_cod_data_source_file d3cc05779h2.cif
_cod_data_source_block MK756
_cod_depositor_comments
;
The following automatic conversions were performed:

data item '_exptl_absorpt_correction_type' value 'SPHERE' was changed
to 'sphere' in accordance with the
/home/data/users/saulius/crontab/automatic-downloads/rss-feeds/RSC/lib/dictionaries/cif_core.dic
dictionary named 'cif_core.dic' version 2.4.2 last updated on
2011-04-26.

Automatic conversion script
Id: cif_fix_values 8170 2020-07-09 18:12:32Z antanas 

 Adding full bibliography for 7132505--7132514.cif.
;
_cod_original_sg_symbol_H-M 'P 21/n'
_cod_database_code 7132510
_shelx_shelxl_version_number 2018/3
_shelx_space_group_comment
;
The symmetry employed for this shelxl refinement is uniquely defined
by the following loop, which should always be used as a source of
symmetry information in preference to the above space-group names.
They are only intended as comments.
;
_shelx_estimated_absorpt_t_min 0.974
_shelx_estimated_absorpt_t_max 0.987

loop_
_space_group_symop_operation_xyz
'x, y, z'
'-x+1/2, y+1/2, -z+1/2'
'-x, -y, -z'
'x-1/2, -y-1/2, z-1/2'

loop_
_atom_site_label
_atom_site_type_symbol
_atom_site_fract_x
_atom_site_fract_y
_atom_site_fract_z
_atom_site_U_iso_or_equiv
_atom_site_adp_type
_atom_site_occupancy
_atom_site_site_symmetry_order
_atom_site_calc_flag
_atom_site_refinement_flags_posn
_atom_site_refinement_flags_adp
_atom_site_refinement_flags_occupancy
_atom_site_disorder_assembly
_atom_site_disorder_group
S1 S 0.68342(10) 0.54226(4) 0.29485(3) 0.0550(2) Uani 1 1 d . . . . .
N1 N 0.4644(2) 0.38091(11) 0.35758(8) 0.0310(4) Uani 1 1 d . . . . .
C2 C 0.5438(3) 0.42779(14) 0.29677(10) 0.0331(5) Uani 1 1 d . . . . .
C3 C 0.4810(3) 0.36288(14) 0.22418(9) 0.0313(4) Uani 1 1 d . . . . .
C4 C 0.3915(3) 0.25808(15) 0.25598(10) 0.0445(5) Uani 1 1 d . . . . .
H4A H 0.254618 0.239248 0.228275 0.053 Uiso 1 1 calc R U . . .
H4B H 0.494994 0.200294 0.249926 0.053 Uiso 1 1 calc R U . . .
C5 C 0.3554(3) 0.27532(14) 0.34128(10) 0.0325(4) Uani 1 1 d . . . . .
C10 C 0.3083(3) 0.42752(16) 0.17658(11) 0.0470(5) Uani 1 1 d . . . . .
H10A H 0.179454 0.435457 0.205847 0.056 Uiso 1 1 calc R U . . .
H10B H 0.365328 0.498581 0.167375 0.056 Uiso 1 1 calc R U . . .
C13 C 0.2427(4) 0.37489(19) 0.09949(12) 0.0585(6) Uani 1 1 d . . . . .
H13A H 0.170870 0.307099 0.108301 0.070 Uiso 1 1 calc R U . . .
H13B H 0.139958 0.420656 0.070295 0.070 Uiso 1 1 calc R U . . .
C14 C 0.4416(4) 0.35596(19) 0.05383(11) 0.0606(6) Uani 1 1 d . . . . .
H14A H 0.397735 0.319780 0.006004 0.073 Uiso 1 1 calc R U . . .
H14B H 0.506054 0.424244 0.041220 0.073 Uiso 1 1 calc R U . . .
C12 C 0.6092(3) 0.28868(17) 0.09926(11) 0.0485(5) Uani 1 1 d . . . . .
H12A H 0.736864 0.279036 0.069623 0.058 Uiso 1 1 calc R U . . .
H12B H 0.548234 0.218548 0.108834 0.058 Uiso 1 1 calc R U . . .
C11 C 0.6764(3) 0.34240(16) 0.17549(10) 0.0411(5) Uani 1 1 d . . . . .
H11A H 0.747481 0.410020 0.165536 0.049 Uiso 1 1 calc R U . . .
H11B H 0.781382 0.297234 0.204197 0.049 Uiso 1 1 calc R U . . .
C9 C 0.1141(3) 0.28134(17) 0.35691(12) 0.0483(5) Uani 1 1 d . . . . .
H9A H 0.099258 0.292291 0.410958 0.072 Uiso 1 1 calc R U . . .
H9B H 0.043298 0.215603 0.341143 0.072 Uiso 1 1 calc R U . . .
H9C H 0.047324 0.339941 0.328483 0.072 Uiso 1 1 calc R U . . .
C8 C 0.4694(3) 0.18864(15) 0.39062(12) 0.0505(6) Uani 1 1 d . . . . .
H8A H 0.622981 0.188811 0.382353 0.076 Uiso 1 1 calc R U . . .
H8B H 0.408474 0.119980 0.376649 0.076 Uiso 1 1 calc R U . . .
H8C H 0.448701 0.202516 0.443960 0.076 Uiso 1 1 calc R U . . .
C1 C 0.4625(3) 0.42534(14) 0.43649(9) 0.0333(5) Uani 1 1 d . . . . .
H1 H 0.385552 0.372589 0.466612 0.040 Uiso 1 1 calc R U . . .
C6 C 0.6894(3) 0.43752(16) 0.47678(10) 0.0396(5) Uani 1 1 d . . . . .
H6A H 0.771836 0.490995 0.450316 0.048 Uiso 1 1 calc R U . . .
H6B H 0.767420 0.370002 0.475132 0.048 Uiso 1 1 calc R U . . .
C7 C 0.3305(3) 0.52871(15) 0.43968(10) 0.0390(5) Uani 1 1 d . . . . .
H7A H 0.185880 0.517777 0.415004 0.047 Uiso 1 1 calc R U . . .
H7B H 0.402240 0.584913 0.412111 0.047 Uiso 1 1 calc R U . . .

loop_
_atom_site_aniso_label
_atom_site_aniso_U_11
_atom_site_aniso_U_22
_atom_site_aniso_U_33
_atom_site_aniso_U_23
_atom_site_aniso_U_13
_atom_site_aniso_U_12
S1 0.0764(4) 0.0447(4) 0.0446(4) -0.0049(3) 0.0097(3) -0.0282(3)
N1 0.0375(9) 0.0288(8) 0.0272(9) -0.0058(7) 0.0048(7) -0.0039(7)
C2 0.0348(11) 0.0322(10) 0.0326(10) -0.0022(9) 0.0041(8) -0.0007(8)
C3 0.0345(10) 0.0321(10) 0.0275(10) -0.0035(8) 0.0027(8) -0.0004(8)
C4 0.0595(13) 0.0389(11) 0.0360(11) -0.0083(9) 0.0088(10) -0.0087(10)
C5 0.0374(11) 0.0293(10) 0.0310(10) -0.0035(8) 0.0035(8) -0.0052(8)
C10 0.0470(12) 0.0456(12) 0.0475(12) -0.0076(10) -0.0051(10) 0.0090(10)
C13 0.0624(15) 0.0589(14) 0.0510(13) -0.0077(11) -0.0215(12) 0.0165(12)
C14 0.0899(18) 0.0623(15) 0.0284(11) -0.0013(10) -0.0072(12) -0.0017(13)
C12 0.0498(13) 0.0624(14) 0.0341(11) -0.0085(10) 0.0094(9) 0.0018(11)
C11 0.0381(11) 0.0528(13) 0.0327(11) -0.0042(9) 0.0039(9) 0.0007(10)
C9 0.0394(12) 0.0587(14) 0.0471(12) -0.0087(11) 0.0062(9) -0.0099(10)
C8 0.0614(14) 0.0353(12) 0.0536(13) -0.0013(10) -0.0054(11) -0.0042(10)
C1 0.0383(11) 0.0349(10) 0.0271(10) -0.0062(9) 0.0049(8) -0.0017(9)
C6 0.0397(12) 0.0420(11) 0.0372(11) -0.0109(9) 0.0028(9) 0.0084(9)
C7 0.0375(11) 0.0456(12) 0.0334(11) -0.0088(9) -0.0020(9) 0.0058(9)

loop_
_atom_type_symbol
_atom_type_description
_atom_type_scat_dispersion_real
_atom_type_scat_dispersion_imag
_atom_type_scat_source
C C 0.0033 0.0016 'International Tables Vol C Tables 4.2.6.8 and 6.1.1.4'
H H 0.0000 0.0000 'International Tables Vol C Tables 4.2.6.8 and 6.1.1.4'
N N 0.0061 0.0033 'International Tables Vol C Tables 4.2.6.8 and 6.1.1.4'
S S 0.1246 0.1234 'International Tables Vol C Tables 4.2.6.8 and 6.1.1.4'

loop_
_geom_angle_atom_site_label_1
_geom_angle_atom_site_label_2
_geom_angle_atom_site_label_3
_geom_angle
_geom_angle_site_symmetry_1
_geom_angle_site_symmetry_3
_geom_angle_publ_flag
C2 N1 C1 126.71(14) . . ?
C2 N1 C5 114.72(14) . . ?
C1 N1 C5 118.46(13) . . ?
N1 C2 C3 109.80(15) . . ?
N1 C2 S1 127.41(13) . . ?
C3 C2 S1 122.75(13) . . ?
C2 C3 C11 112.34(14) . . ?
C2 C3 C10 107.32(14) . . ?
C11 C3 C10 109.05(15) . . ?
C2 C3 C4 103.36(14) . . ?
C11 C3 C4 111.48(15) . . ?
C10 C3 C4 113.18(16) . . ?
C5 C4 C3 107.82(14) . . ?
N1 C5 C9 110.46(14) . . ?
N1 C5 C8 109.56(14) . . ?
C9 C5 C8 110.56(16) . . ?
N1 C5 C4 102.62(13) . . ?
C9 C5 C4 112.36(15) . . ?
C8 C5 C4 111.00(15) . . ?
C13 C10 C3 112.61(16) . . ?
C14 C13 C10 110.60(18) . . ?
C12 C14 C13 110.80(17) . . ?
C14 C12 C11 110.50(17) . . ?
C12 C11 C3 112.19(15) . . ?
N1 C1 C7 112.63(14) . . ?
N1 C1 C6 113.86(14) . . ?
C7 C1 C6 111.65(14) . . ?
C1 C6 C7 109.98(14) . 3_666 ?
C1 C7 C6 109.99(15) . 3_666 ?

loop_
_geom_bond_atom_site_label_1
_geom_bond_atom_site_label_2
_geom_bond_distance
_geom_bond_site_symmetry_2
_geom_bond_publ_flag
S1 C2 1.6663(18) . ?
N1 C2 1.327(2) . ?
N1 C1 1.481(2) . ?
N1 C5 1.496(2) . ?
C2 C3 1.529(2) . ?
C3 C11 1.530(2) . ?
C3 C10 1.532(3) . ?
C3 C4 1.534(3) . ?
C4 C5 1.529(2) . ?
C5 C9 1.521(3) . ?
C5 C8 1.524(3) . ?
C10 C13 1.525(3) . ?
C13 C14 1.513(3) . ?
C14 C12 1.511(3) . ?
C12 C11 1.520(3) . ?
C1 C7 1.525(2) . ?
C1 C6 1.525(2) . ?
C6 C7 1.525(2) 3_666 ?

loop_
_geom_torsion_atom_site_label_1
_geom_torsion_atom_site_label_2
_geom_torsion_atom_site_label_3
_geom_torsion_atom_site_label_4
_geom_torsion
_geom_torsion_site_symmetry_1
_geom_torsion_site_symmetry_2
_geom_torsion_site_symmetry_3
_geom_torsion_site_symmetry_4
_geom_torsion_publ_flag
C1 N1 C2 C3 -171.07(15) . . . . ?
C5 N1 C2 C3 5.1(2) . . . . ?
C1 N1 C2 S1 6.7(3) . . . . ?
C5 N1 C2 S1 -177.13(13) . . . . ?
N1 C2 C3 C11 -131.49(16) . . . . ?
S1 C2 C3 C11 50.7(2) . . . . ?
N1 C2 C3 C10 108.66(17) . . . . ?
S1 C2 C3 C10 -69.20(19) . . . . ?
N1 C2 C3 C4 -11.20(19) . . . . ?
S1 C2 C3 C4 170.95(14) . . . . ?
C2 C3 C4 C5 12.96(19) . . . . ?
C11 C3 C4 C5 133.84(16) . . . . ?
C10 C3 C4 C5 -102.80(18) . . . . ?
C2 N1 C5 C9 -116.69(17) . . . . ?
C1 N1 C5 C9 59.85(19) . . . . ?
C2 N1 C5 C8 121.28(17) . . . . ?
C1 N1 C5 C8 -62.18(19) . . . . ?
C2 N1 C5 C4 3.28(19) . . . . ?
C1 N1 C5 C4 179.83(15) . . . . ?
C3 C4 C5 N1 -10.22(19) . . . . ?
C3 C4 C5 C9 108.43(18) . . . . ?
C3 C4 C5 C8 -127.18(17) . . . . ?
C2 C3 C10 C13 176.03(17) . . . . ?
C11 C3 C10 C13 54.1(2) . . . . ?
C4 C3 C10 C13 -70.6(2) . . . . ?
C3 C10 C13 C14 -55.9(2) . . . . ?
C10 C13 C14 C12 56.8(2) . . . . ?
C13 C14 C12 C11 -57.7(2) . . . . ?
C14 C12 C11 C3 57.6(2) . . . . ?
C2 C3 C11 C12 -173.71(16) . . . . ?
C10 C3 C11 C12 -54.9(2) . . . . ?
C4 C3 C11 C12 70.8(2) . . . . ?
C2 N1 C1 C7 61.5(2) . . . . ?
C5 N1 C1 C7 -114.56(17) . . . . ?
C2 N1 C1 C6 -66.9(2) . . . . ?
C5 N1 C1 C6 117.02(17) . . . . ?
N1 C1 C6 C7 -173.48(15) . . . 3_666 ?
C7 C1 C6 C7 57.6(2) . . . 3_666 ?
N1 C1 C7 C6 172.82(15) . . . 3_666 ?
C6 C1 C7 C6 -57.6(2) . . . 3_666 ?
